data_7131449
loop_
_publ_author_name
'Riesinger, Christoph'
'R&#xf6;hner, David'
'Krossing, Ingo'
'Scheer, Manfred'

_publ_section_title
;
 Teaching old tricks to new dogs - rational synthesis of multi-decker
 complexes featuring <i>cyclo</i>-P<sub>5</sub> decks.
;
_journal_issue 30
_journal_name_full 'Chemical communications (Cambridge, England)'
_journal_page_first 4495
_journal_page_last 4498
_journal_paper_doi 10.1039/d3cc00898c
_journal_volume 59
_journal_year 2023
_chemical_formula_moiety 'C27 H44 Fe2 P5, B C24 F20, 0.5[CH2Cl2]'
_chemical_formula_sum 'C51.5 H45 B Cl F20 Fe2 P5'
_chemical_formula_weight 1356.68
_space_group_crystal_system monoclinic
_space_group_IT_number 14
_space_group_name_Hall '-P 2ybc'
_space_group_name_H-M_alt 'P 1 21/c 1'
_atom_sites_solution_hydrogens geom
_atom_sites_solution_primary dual
_audit_creation_date 2022-11-17
_audit_creation_method
;
Olex2 1.5-alpha
(compiled 2022.11.02 svn.ra8b101fa for OlexSys, GUI svn.r6635)
;
_audit_update_record
;
2023-02-17 deposited with the CCDC.	2023-03-20 downloaded from the CCDC.
;
_cell_angle_alpha 90
_cell_angle_beta 104.7420(10)
_cell_angle_gamma 90
_cell_formula_units_Z 4
_cell_length_a 15.6478(3)
_cell_length_b 19.8608(3)
_cell_length_c 18.1588(2)
_cell_measurement_reflns_used 22791
_cell_measurement_temperature 123.00(10)
_cell_measurement_theta_max 71.5080
_cell_measurement_theta_min 2.2590
_cell_volume 5457.58(15)
_computing_cell_refinement 'CrysAlisPro 1.171.41.93a (Rigaku OD, 2020)'
_computing_data_collection 'CrysAlisPro 1.171.41.93a (Rigaku OD, 2020)'
_computing_data_reduction 'CrysAlisPro 1.171.41.93a (Rigaku OD, 2020)'
_computing_molecular_graphics 'Olex2 1.5-alpha (Dolomanov et al., 2009)'
_computing_publication_material 'Olex2 1.5-alpha (Dolomanov et al., 2009)'
_computing_structure_refinement 'SHELXL 2018/3 (Sheldrick, 2015)'
_computing_structure_solution 'SHELXT 2018/2 (Sheldrick, 2018)'
_diffrn_ambient_environment N~2~
_diffrn_ambient_temperature 123.00(10)
_diffrn_detector 'Hybrid Pixel Array Detector'
_diffrn_detector_area_resol_mean 10.0000
_diffrn_detector_type 'HyPix-Arc 150'
_diffrn_measured_fraction_theta_full 0.991
_diffrn_measured_fraction_theta_max 0.961
_diffrn_measurement_details
;
List of Runs (angles in degrees, time in seconds):

  # Type    Start    End  Width  t~exp~   \w     \q     \k     \f   Frames
#--------------------------------------------------------------------------
  1  \w     82.00 123.00   0.50    1.00    --   74.42  30.00 150.00   82
  2  \w     62.00 108.00   0.50    1.00    --   60.79  30.00  90.00   92
  3  \w     63.00 102.00   0.50    1.00    --   60.79  30.00 -30.00   78
  4  \w     89.00 124.00   0.50    1.00    --   74.37  30.00-120.00   70
  5  \w     78.00 120.00   0.50    1.00    --   74.37  30.00-150.00   84
  6  \w     72.00  97.00   0.50    1.00    --   74.37 137.00-148.00   50
  7  \w     19.00  90.00   0.50    1.00    --   60.79-125.00  30.00  142
  8  \w     46.00  71.00   0.50    1.00    --   74.37-133.00 -34.00   50
  9  \w     26.00  98.00   0.50    1.00    --   60.79-137.00 148.00  144
 10  \w     47.00  72.00   0.50    1.00    --   74.37-137.00 148.00   50
 11  \w     34.00  60.00   0.50    1.00    --   60.79-133.00 -34.00   52
 12  \w     34.00 102.00   0.50    1.00    --   74.37-125.00 -90.00  136
 13  \w     36.00  67.00   0.50    1.00    --   74.37 -95.00-180.00   62
 14  \w    -59.00 -22.00   0.50    1.00    --  -61.39 137.00-148.00   74
 15  \w    -95.00 -63.00   0.50    1.00    --  -61.39 137.00-148.00   64
 16  \w   -113.00 -59.00   0.50    1.00    --  -75.28 137.00-148.00  108
 17  \w   -104.00 -35.00   0.50    1.00    --  -75.28 125.00 -60.00  138
 18  \w    -96.00 -62.00   0.50    1.00    --  -75.28 133.00  33.00   68
 19  \w    -94.00 -69.00   0.50    1.00    --  -74.96 133.00  33.00   50
 20  \w    -95.00 -21.00   0.50    1.00    --  -61.39 133.00  33.00  148
 21  \w   -104.00 -32.00   0.50    1.00    --  -75.28 125.00   0.00  144
 22  \w   -111.00 -65.00   0.50    1.00    --  -61.39 -30.00   0.00   92
 23  \w   -113.00 -75.00   0.50    1.00    --  -75.28-125.00 -60.00   76
 24  \w   -118.00 -93.00   0.50    1.00    --  -75.28-133.00 -34.00   50
 25  \w   -118.00 -93.00   0.50    1.00    --  -74.96-133.00 -34.00   50
 26  \w   -119.00 -76.00   0.50    1.00    --  -74.96-125.00  30.00   86
 27  \w   -114.00 -66.00   0.50    1.00    --  -75.28-137.00 148.00   96
;
_diffrn_measurement_device 'four-circle diffractometer'
_diffrn_measurement_device_type 'XtaLAB Synergy R, DW system, HyPix-Arc 150'
_diffrn_measurement_method '\w scans'
_diffrn_orient_matrix_type 'CrysAlisPro convention (1999,Acta A55,543-557)'
_diffrn_orient_matrix_UB_11 -0.0000109000
_diffrn_orient_matrix_UB_12 -0.0776126000
_diffrn_orient_matrix_UB_13 0.0008182000
_diffrn_orient_matrix_UB_21 0.0743602000
_diffrn_orient_matrix_UB_22 0.0005689000
_diffrn_orient_matrix_UB_23 0.0741622000
_diffrn_orient_matrix_UB_31 -0.0694658000
_diffrn_orient_matrix_UB_32 0.0006779000
_diffrn_orient_matrix_UB_33 0.0467905000
_diffrn_radiation_monochromator mirror
_diffrn_radiation_probe x-ray
_diffrn_radiation_type 'Cu K\a'
_diffrn_radiation_wavelength 1.54184
_diffrn_reflns_av_R_equivalents 0.0479
_diffrn_reflns_av_unetI/netI 0.0331
_diffrn_reflns_Laue_measured_fraction_full 0.991
_diffrn_reflns_Laue_measured_fraction_max 0.961
_diffrn_reflns_limit_h_max 17
_diffrn_reflns_limit_h_min -19
_diffrn_reflns_limit_k_max 23
_diffrn_reflns_limit_k_min -24
_diffrn_reflns_limit_l_max 22
_diffrn_reflns_limit_l_min -21
_diffrn_reflns_number 52174
_diffrn_reflns_point_group_measured_fraction_full 0.991
_diffrn_reflns_point_group_measured_fraction_max 0.961
_diffrn_reflns_theta_full 67.684
_diffrn_reflns_theta_max 72.122
_diffrn_reflns_theta_min 2.920
_diffrn_source 'Rotating-anode X-ray tube'
_diffrn_source_type 'Rigaku (Cu) X-ray Source'
_exptl_absorpt_coefficient_mu 7.058
_exptl_absorpt_correction_T_max 1.000
_exptl_absorpt_correction_T_min 0.274
_exptl_absorpt_correction_type gaussian
_exptl_absorpt_process_details
;
CrysAlisPro 1.171.41.93a (Rigaku Oxford Diffraction, 2020)
Numerical absorption correction based on gaussian integration over
a multifaceted crystal model
Empirical absorption correction using spherical harmonics,
implemented in SCALE3 ABSPACK scaling algorithm.
;
_exptl_crystal_colour 'dark green'
_exptl_crystal_density_diffrn 1.651
_exptl_crystal_description plate
_exptl_crystal_F_000 2732
_exptl_crystal_size_max 0.29
_exptl_crystal_size_mid 0.23
_exptl_crystal_size_min 0.06
_refine_diff_density_max 0.672
_refine_diff_density_min -0.721
_refine_diff_density_rms 0.068
_refine_ls_extinction_method none
_refine_ls_goodness_of_fit_ref 1.099
_refine_ls_hydrogen_treatment constr
_refine_ls_matrix_type full
_refine_ls_number_parameters 803
_refine_ls_number_reflns 10344
_refine_ls_number_restraints 18
_refine_ls_restrained_S_all 1.098
_refine_ls_R_factor_all 0.0541
_refine_ls_R_factor_gt 0.0446
_refine_ls_shift/su_max 0.002
_refine_ls_shift/su_mean 0.000
_refine_ls_structure_factor_coef Fsqd
_refine_ls_weighting_details 'w=1/[\s^2^(Fo^2^)+(0.0756P)^2^+1.4782P] where P=(Fo^2^+2Fc^2^)/3'
_refine_ls_weighting_scheme calc
_refine_ls_wR_factor_gt 0.1226
_refine_ls_wR_factor_ref 0.1286
_reflns_Friedel_coverage 0.000
_reflns_number_gt 8525
_reflns_number_total 10344
_reflns_threshold_expression 'I > 2\s(I)'
_cod_data_source_file d3cc00898c2.cif
_cod_data_source_block cr1149
_cod_depositor_comments 'Adding full bibliography for 7131448--7131455.cif.'
_cod_original_formula_sum 'C51.50 H45 B Cl F20 Fe2 P5'
_cod_database_code 7131449
_shelx_shelxl_version_number 2018/3
_chemical_oxdiff_formula C51H44BF20P5Fe2
_shelx_space_group_comment
;
The symmetry employed for this shelxl refinement is uniquely defined
by the following loop, which should always be used as a source of
symmetry information in preference to the above space-group names.
They are only intended as comments.
;
_shelx_estimated_absorpt_t_max 0.677
_shelx_estimated_absorpt_t_min 0.234
_olex2_refinement_description
;
1. Uiso/Uaniso restraints and constraints
C13 \\sim C47 \\sim C51 \\sim C23 \\sim C53 \\sim C25: within 1.7A with sigma
of 0.02 and sigma for terminal atoms of 0.04 within 1.7A
2. Others
 Sof(C51)=Sof(H51A)=Sof(H51B)=Sof(H51C)=Sof(C13)=Sof(H13A)=Sof(H13B)=Sof(H13C)=
 Sof(C53)=Sof(H53A)=Sof(H53B)=Sof(H53C)=1-FVAR(1)
 Sof(C23)=Sof(H23A)=Sof(H23B)=Sof(H23C)=Sof(C47)=Sof(H47A)=Sof(H47B)=Sof(H47C)=
 Sof(C25)=Sof(H25A)=Sof(H25B)=Sof(H25C)=FVAR(1)
 Sof(P2A)=Sof(P1A)=Sof(P5A)=Sof(P4A)=Sof(P3A)=1-FVAR(2)
 Sof(P3)=Sof(P4)=Sof(P2)=Sof(P1)=Sof(P5)=FVAR(2)
3.a Aromatic/amide H refined with riding coordinates:
 C18(H18), C50(H50)
3.b Idealised Me refined as rotating group:
 C15(H15A,H15B,H15C), C35(H35A,H35B,H35C), C19(H19A,H19B,H19C), C5(H5A,H5B,
 H5C), C41(H41A,H41B,H41C), C21(H21A,H21B,H21C), C43(H43A,H43B,H43C), C11(H11A,
 H11B,H11C), C45(H45A,H45B,H45C), C23(H23A,H23B,H23C), C47(H47A,H47B,H47C),
 C3(H3A,H3B,H3C), C49(H49A,H49B,H49C), C25(H25A,H25B,H25C), C51(H51A,H51B,H51C),
  C13(H13A,H13B,H13C), C53(H53A,H53B,H53C)
;
_smtbx_masks_special_details
;
A solvent mask was calculated and 84 electrons were 
found in a volume of 328\%A^3^ in 2 voids per unit cell. 
This is consistent with the presence of 
0.5[CH2Cl2] per Asymmetric Unit 
which account for 84 electrons 
per unit cell.
;
_smtbx_masks_void_probe_radius 1.2
_smtbx_masks_void_truncation_radius 1.2
_olex2_submission_special_instructions 'No special instructions were received'
_oxdiff_exptl_absorpt_empirical_details
;
Empirical correction (ABSPACK) includes:
- Absorption correction using spherical harmonics
- Frame scaling
;
_oxdiff_exptl_absorpt_empirical_full_max 1.870
_oxdiff_exptl_absorpt_empirical_full_min 0.455

loop_
_space_group_symop_operation_xyz
'x, y, z'
'-x, y+1/2, -z+1/2'
'-x, -y, -z'
'x, -y-1/2, z-1/2'

loop_
_atom_site_label
_atom_site_type_symbol
_atom_site_fract_x
_atom_site_fract_y
_atom_site_fract_z
_atom_site_U_iso_or_equiv
_atom_site_adp_type
_atom_site_occupancy
_atom_site_site_symmetry_order
_atom_site_calc_flag
_atom_site_refinement_flags_posn
_atom_site_refinement_flags_adp
_atom_site_refinement_flags_occupancy
_atom_site_disorder_assembly
_atom_site_disorder_group
Fe2 Fe 0.66039(3) 0.71500(2) 0.59626(2) 0.03068(12) Uani 1 1 d . . . . .
Fe1 Fe 0.73824(3) 0.85852(2) 0.61471(2) 0.03489(12) Uani 1 1 d . . . . .
P3 P 0.8017(5) 0.7557(4) 0.6782(4) 0.0404(10) Uani 0.60(2) 1 d . . P A 1
P4 P 0.6821(5) 0.7931(4) 0.7008(4) 0.0418(9) Uani 0.60(2) 1 d . . P A 1
P2 P 0.7812(6) 0.7614(4) 0.5553(5) 0.0454(12) Uani 0.60(2) 1 d . . P A 1
P1 P 0.6518(6) 0.8043(5) 0.5049(6) 0.0480(13) Uani 0.60(2) 1 d . . P A 1
P5 P 0.5918(3) 0.8202(2) 0.5958(4) 0.0392(9) Uani 0.60(2) 1 d . . P A 1
F1 F 0.12675(10) 0.90652(8) 0.41507(8) 0.0375(4) Uani 1 1 d . . . . .
F4 F 0.30228(11) 0.86712(8) 0.44867(9) 0.0376(4) Uani 1 1 d . . . . .
F6 F 0.35052(11) 0.79378(8) 0.58159(9) 0.0398(4) Uani 1 1 d . . . . .
F8 F -0.01427(11) 0.71176(8) 0.47981(9) 0.0412(4) Uani 1 1 d . . . . .
F10 F 0.08391(11) 0.91451(8) 0.56164(9) 0.0399(4) Uani 1 1 d . . . . .
F12 F 0.12821(12) 0.66843(8) 0.41495(9) 0.0440(4) Uani 1 1 d . . . . .
F14 F 0.27802(11) 0.65967(8) 0.54318(9) 0.0406(4) Uani 1 1 d . . . . .
F16 F 0.05282(11) 0.78566(8) 0.61234(9) 0.0422(4) Uani 1 1 d . . . . .
F18 F -0.02106(11) 0.93929(9) 0.31296(9) 0.0451(4) Uani 1 1 d . . . . .
F20 F -0.17043(11) 0.86295(9) 0.29805(9) 0.0470(4) Uani 1 1 d . . . . .
F5 F -0.16248(11) 0.74842(9) 0.38134(10) 0.0468(4) Uani 1 1 d . . . . .
F11 F 0.43348(12) 0.87768(9) 0.69170(10) 0.0498(4) Uani 1 1 d . . . . .
F3 F 0.16743(13) 0.99458(9) 0.67287(10) 0.0525(5) Uani 1 1 d . . . . .
F13 F 0.18452(13) 0.63861(9) 0.29208(10) 0.0545(5) Uani 1 1 d . . . . .
F7 F 0.35464(13) 0.83711(9) 0.32643(10) 0.0519(5) Uani 1 1 d . . . . .
F15 F 0.27589(13) 0.57286(9) 0.65321(11) 0.0544(5) Uani 1 1 d . . . . .
F2 F 0.05249(14) 0.69771(10) 0.72285(11) 0.0564(5) Uani 1 1 d . . . . .
F17 F 0.29835(13) 0.72305(10) 0.24570(10) 0.0552(5) Uani 1 1 d . . . . .
F9 F 0.34129(14) 0.97686(9) 0.74170(10) 0.0556(5) Uani 1 1 d . . . . .
F19 F 0.16580(15) 0.59060(10) 0.74630(11) 0.0629(6) Uani 1 1 d . . . . .
C1 C 0.06506(18) 0.80835(13) 0.45499(14) 0.0309(6) Uani 1 1 d . . . . .
C4 C 0.16337(18) 0.72706(14) 0.57002(15) 0.0330(6) Uani 1 1 d . . . . .
C6 C 0.21299(18) 0.84919(13) 0.56486(14) 0.0309(6) Uani 1 1 d . . . . .
C8 C 0.05603(18) 0.86531(14) 0.40916(15) 0.0330(6) Uani 1 1 d . . . . .
C10 C -0.01968(19) 0.88407(14) 0.35596(14) 0.0342(6) Uani 1 1 d . . . . .
C12 C 0.30221(19) 0.84425(14) 0.60085(14) 0.0336(6) Uani 1 1 d . . . . .
C14 C 0.27054(19) 0.80881(14) 0.41368(15) 0.0341(6) Uani 1 1 d . . . . .
C16 C -0.09387(18) 0.84504(15) 0.34756(15) 0.0357(6) Uani 1 1 d . . . . .
C18 C 0.66913(18) 0.61923(13) 0.64476(15) 0.0323(6) Uani 1 1 d . . . . .
H18 H 0.713890 0.606568 0.688543 0.039 Uiso 1 1 calc R U . . .
C20 C 0.6758(2) 0.61256(14) 0.56752(15) 0.0356(6) Uani 1 1 d . . . . .
C22 C 0.17136(18) 0.90227(14) 0.59128(14) 0.0332(6) Uani 1 1 d . . . . .
C24 C 0.2128(2) 0.94517(14) 0.64896(16) 0.0382(6) Uani 1 1 d . . . . .
C26 C 0.21321(18) 0.76838(13) 0.44042(14) 0.0318(6) Uani 1 1 d . . . . .
C28 C 0.1093(2) 0.73288(14) 0.61954(16) 0.0375(6) Uani 1 1 d . . . . .
C30 C -0.01157(19) 0.76988(14) 0.44201(14) 0.0336(6) Uani 1 1 d . . . . .
C32 C 0.58680(18) 0.64721(14) 0.64632(14) 0.0324(6) Uani 1 1 d . . . . .
C34 C 0.2190(2) 0.67187(14) 0.58488(15) 0.0365(6) Uani 1 1 d . . . . .
C36 C 0.34673(19) 0.88658(15) 0.65823(15) 0.0373(6) Uani 1 1 d . . . . .
C38 C -0.08987(19) 0.78752(14) 0.39000(15) 0.0360(6) Uani 1 1 d . . . . .
C40 C 0.18663(19) 0.71115(14) 0.39621(15) 0.0360(6) Uani 1 1 d . . . . .
C42 C 0.2986(2) 0.79446(15) 0.34912(16) 0.0393(6) Uani 1 1 d . . . . .
C44 C 0.54560(19) 0.64900(14) 0.71412(15) 0.0352(6) Uani 1 1 d . . . . .
C46 C 0.8188(2) 0.92907(15) 0.57841(17) 0.0414(7) Uani 1 1 d . . . . .
C48 C 0.7105(2) 0.95821(14) 0.63852(18) 0.0461(8) Uani 1 1 d . . . . .
C50 C 0.54221(19) 0.66123(15) 0.56941(15) 0.0371(6) Uani 1 1 d . . . . .
H50 H 0.485754 0.681881 0.553380 0.044 Uiso 1 1 calc R U . . .
C52 C 0.3007(2) 0.93682(14) 0.68332(15) 0.0390(6) Uani 1 1 d . . . . .
C54 C 0.5946(2) 0.63974(14) 0.51946(15) 0.0369(6) Uani 1 1 d . . . . .
C27 C 0.8532(2) 0.91676(14) 0.65855(17) 0.0432(7) Uani 1 1 d . . . . .
C7 C 0.2137(2) 0.69503(16) 0.33149(16) 0.0420(7) Uani 1 1 d . . . . .
C29 C 0.2203(2) 0.62611(15) 0.64274(18) 0.0435(7) Uani 1 1 d . . . . .
C15 C 0.4827(2) 0.70858(16) 0.71055(18) 0.0453(7) Uani 1 1 d . . . . .
H15A H 0.516110 0.750761 0.714611 0.068 Uiso 1 1 calc R U . . .
H15B H 0.454329 0.705513 0.752707 0.068 Uiso 1 1 calc R U . . .
H15C H 0.437467 0.707646 0.662038 0.068 Uiso 1 1 calc R U . . .
C31 C 0.2707(2) 0.73740(16) 0.30827(16) 0.0424(7) Uani 1 1 d . . . . .
C2 C 0.7315(2) 0.95455(14) 0.56598(17) 0.0424(7) Uani 1 1 d . . . . .
C33 C 0.1080(2) 0.68824(16) 0.67760(17) 0.0444(7) Uani 1 1 d . . . . .
C17 C 0.7852(2) 0.93416(15) 0.69503(17) 0.0454(8) Uani 1 1 d . . . . .
C35 C 0.6153(2) 0.64849(17) 0.78986(15) 0.0412(7) Uani 1 1 d . . . . .
H35A H 0.652561 0.608451 0.792729 0.062 Uiso 1 1 calc R U . . .
H35B H 0.586168 0.647688 0.831687 0.062 Uiso 1 1 calc R U . . .
H35C H 0.651901 0.689018 0.793922 0.062 Uiso 1 1 calc R U . . .
C9 C 0.5522(2) 0.63819(17) 0.43272(16) 0.0486(8) Uani 1 1 d . . . . .
C37 C 0.7530(2) 0.57006(15) 0.55353(17) 0.0440(7) Uani 1 1 d . . . . .
C19 C 0.4907(2) 0.58388(17) 0.70753(18) 0.0468(7) Uani 1 1 d . . . . .
H19A H 0.446199 0.583314 0.658559 0.070 Uiso 1 1 calc R U . . .
H19B H 0.461185 0.582087 0.749075 0.070 Uiso 1 1 calc R U . . .
H19C H 0.529707 0.544804 0.710778 0.070 Uiso 1 1 calc R U . . .
C39 C 0.1647(2) 0.63473(16) 0.68935(17) 0.0472(8) Uani 1 1 d . . . . .
C5 C 0.8691(2) 0.92096(17) 0.51888(19) 0.0504(8) Uani 1 1 d . . . . .
H5A H 0.911320 0.883837 0.533118 0.076 Uiso 1 1 calc R U . . .
H5B H 0.901016 0.962695 0.514916 0.076 Uiso 1 1 calc R U . . .
H5C H 0.827777 0.911044 0.469696 0.076 Uiso 1 1 calc R U . . .
C41 C 0.6736(3) 0.97717(17) 0.49175(19) 0.0553(9) Uani 1 1 d . . . . .
H41A H 0.684160 0.948841 0.450754 0.083 Uiso 1 1 calc R U . . .
H41B H 0.687079 1.024161 0.482613 0.083 Uiso 1 1 calc R U . . .
H41C H 0.611584 0.973412 0.493035 0.083 Uiso 1 1 calc R U . . .
B1 B 0.1633(2) 0.78786(15) 0.50773(17) 0.0315(6) Uani 1 1 d . . . . .
C21 C 0.7941(3) 0.93023(18) 0.77942(18) 0.0649(11) Uani 1 1 d . . . . .
H21A H 0.735176 0.928632 0.788881 0.097 Uiso 1 1 calc R U . . .
H21B H 0.825795 0.969976 0.804371 0.097 Uiso 1 1 calc R U . . .
H21C H 0.826992 0.889517 0.799958 0.097 Uiso 1 1 calc R U . . .
C43 C 0.6280(3) 0.98649(18) 0.6528(2) 0.0645(11) Uani 1 1 d . . . . .
H43A H 0.577881 0.976129 0.609552 0.097 Uiso 1 1 calc R U . . .
H43B H 0.633887 1.035420 0.659026 0.097 Uiso 1 1 calc R U . . .
H43C H 0.617903 0.966515 0.699223 0.097 Uiso 1 1 calc R U . . .
C11 C 0.9443(2) 0.89379(19) 0.6975(2) 0.0584(9) Uani 1 1 d . . . . .
H11A H 0.943320 0.870649 0.744956 0.088 Uiso 1 1 calc R U . . .
H11B H 0.983752 0.932830 0.709032 0.088 Uiso 1 1 calc R U . . .
H11C H 0.965634 0.862817 0.664131 0.088 Uiso 1 1 calc R U . . .
C45 C 0.8361(3) 0.5767(2) 0.6197(2) 0.0774(14) Uani 1 1 d . . . . .
H45A H 0.855082 0.623865 0.624947 0.116 Uiso 1 1 calc R U . . .
H45B H 0.883510 0.548862 0.609358 0.116 Uiso 1 1 calc R U . . .
H45C H 0.822912 0.561572 0.666947 0.116 Uiso 1 1 calc R U . . .
C23 C 0.4664(7) 0.6724(5) 0.4126(5) 0.060(2) Uani 0.756(13) 1 d . U P B 1
H23A H 0.424764 0.648263 0.435314 0.090 Uiso 0.756(13) 1 calc R U P B 1
H23B H 0.443643 0.673193 0.357138 0.090 Uiso 0.756(13) 1 calc R U P B 1
H23C H 0.473435 0.718659 0.432064 0.090 Uiso 0.756(13) 1 calc R U P B 1
C47 C 0.6116(5) 0.6706(4) 0.3833(3) 0.0515(16) Uani 0.756(13) 1 d . U P B 1
H47A H 0.606415 0.719738 0.384138 0.077 Uiso 0.756(13) 1 calc R U P B 1
H47B H 0.591684 0.654483 0.330685 0.077 Uiso 0.756(13) 1 calc R U P B 1
H47C H 0.673371 0.657581 0.404466 0.077 Uiso 0.756(13) 1 calc R U P B 1
C3 C 0.7827(3) 0.5844(3) 0.4822(2) 0.0796(14) Uani 1 1 d . . . . .
H3A H 0.734199 0.574892 0.437416 0.119 Uiso 1 1 calc R U . . .
H3B H 0.833449 0.555762 0.481271 0.119 Uiso 1 1 calc R U . . .
H3C H 0.799843 0.631825 0.481757 0.119 Uiso 1 1 calc R U . . .
C49 C 0.7243(4) 0.4958(2) 0.5552(3) 0.0908(15) Uani 1 1 d . . . . .
H49A H 0.704753 0.487555 0.601584 0.136 Uiso 1 1 calc R U . . .
H49B H 0.774382 0.466323 0.554718 0.136 Uiso 1 1 calc R U . . .
H49C H 0.675634 0.486460 0.510484 0.136 Uiso 1 1 calc R U . . .
C25 C 0.5386(5) 0.5626(3) 0.4100(3) 0.061(2) Uani 0.756(13) 1 d . U P B 1
H25A H 0.596052 0.541708 0.412507 0.091 Uiso 0.756(13) 1 calc R U P B 1
H25B H 0.501024 0.558994 0.357933 0.091 Uiso 0.756(13) 1 calc R U P B 1
H25C H 0.510207 0.539409 0.445091 0.091 Uiso 0.756(13) 1 calc R U P B 1
C51 C 0.477(2) 0.7027(14) 0.4103(17) 0.059(6) Uani 0.244(13) 1 d . U P B 2
H51A H 0.431680 0.696979 0.438294 0.089 Uiso 0.244(13) 1 calc R U P B 2
H51B H 0.449337 0.702219 0.355463 0.089 Uiso 0.244(13) 1 calc R U P B 2
H51C H 0.507420 0.745787 0.424354 0.089 Uiso 0.244(13) 1 calc R U P B 2
C13 C 0.5997(13) 0.6376(14) 0.3772(10) 0.048(5) Uani 0.244(13) 1 d . U P B 2
H13A H 0.642193 0.674851 0.386442 0.073 Uiso 0.244(13) 1 calc R U P B 2
H13B H 0.558878 0.642746 0.326781 0.073 Uiso 0.244(13) 1 calc R U P B 2
H13C H 0.631451 0.594797 0.379557 0.073 Uiso 0.244(13) 1 calc R U P B 2
C53 C 0.4811(16) 0.5768(11) 0.4254(9) 0.071(6) Uani 0.244(13) 1 d . U P B 2
H53A H 0.512843 0.533992 0.437313 0.106 Uiso 0.244(13) 1 calc R U P B 2
H53B H 0.443300 0.575225 0.373336 0.106 Uiso 0.244(13) 1 calc R U P B 2
H53C H 0.444558 0.584236 0.461182 0.106 Uiso 0.244(13) 1 calc R U P B 2
P2A P 0.6742(10) 0.7977(8) 0.5035(8) 0.047(2) Uani 0.40(2) 1 d . . P A 2
P1A P 0.5840(5) 0.8236(4) 0.5709(9) 0.0672(18) Uani 0.40(2) 1 d . . P A 2
P5A P 0.6603(11) 0.8007(8) 0.6868(8) 0.055(2) Uani 0.40(2) 1 d . . P A 2
P4A P 0.7817(10) 0.7613(7) 0.6795(8) 0.055(2) Uani 0.40(2) 1 d . . P A 2
P3A P 0.7936(11) 0.7612(7) 0.5678(9) 0.059(3) Uani 0.40(2) 1 d . . P A 2

loop_
_atom_site_aniso_label
_atom_site_aniso_U_11
_atom_site_aniso_U_22
_atom_site_aniso_U_33
_atom_site_aniso_U_23
_atom_site_aniso_U_13
_atom_site_aniso_U_12
Fe2 0.0395(2) 0.0326(2) 0.02296(19) 0.00088(16) 0.01350(17) 0.00097(18)
Fe1 0.0518(3) 0.0307(2) 0.0291(2) -0.00035(17) 0.0231(2) 0.00072(19)
P3 0.040(3) 0.0346(12) 0.0446(18) 0.0063(11) 0.006(2) 0.0022(15)
P4 0.064(2) 0.0409(13) 0.0284(16) -0.0031(11) 0.0261(14) -0.0106(15)
P2 0.066(3) 0.0353(15) 0.0518(16) -0.0057(10) 0.047(2) -0.0043(17)
P1 0.072(3) 0.0382(13) 0.0328(11) 0.0051(8) 0.012(2) 0.002(2)
P5 0.0353(13) 0.0338(9) 0.0497(19) 0.0043(11) 0.0130(11) 0.0102(8)
F1 0.0403(9) 0.0377(9) 0.0364(8) 0.0051(7) 0.0130(7) -0.0021(7)
F4 0.0485(9) 0.0367(8) 0.0337(8) -0.0046(6) 0.0216(7) -0.0042(7)
F6 0.0415(9) 0.0407(9) 0.0363(8) -0.0003(7) 0.0084(7) 0.0083(7)
F8 0.0472(9) 0.0399(9) 0.0391(9) 0.0044(7) 0.0159(8) -0.0060(7)
F10 0.0410(9) 0.0415(9) 0.0409(8) -0.0051(7) 0.0172(7) 0.0047(7)
F12 0.0551(10) 0.0414(9) 0.0409(9) -0.0080(7) 0.0223(8) -0.0080(8)
F14 0.0495(10) 0.0366(8) 0.0413(8) 0.0031(7) 0.0221(8) 0.0066(7)
F16 0.0541(10) 0.0433(9) 0.0370(8) 0.0044(7) 0.0257(8) 0.0093(8)
F18 0.0509(10) 0.0411(9) 0.0421(9) 0.0111(7) 0.0099(8) 0.0060(8)
F20 0.0420(9) 0.0514(10) 0.0403(9) -0.0029(8) -0.0026(7) 0.0032(8)
F5 0.0428(9) 0.0543(11) 0.0427(9) -0.0051(8) 0.0102(7) -0.0122(8)
F11 0.0451(10) 0.0501(10) 0.0463(9) 0.0000(8) -0.0027(8) 0.0005(8)
F3 0.0682(12) 0.0424(10) 0.0527(10) -0.0163(8) 0.0260(9) 0.0030(9)
F13 0.0695(12) 0.0546(11) 0.0440(10) -0.0240(8) 0.0227(9) -0.0089(9)
F7 0.0666(12) 0.0551(11) 0.0474(10) -0.0070(8) 0.0389(9) -0.0095(9)
F15 0.0628(12) 0.0409(10) 0.0647(11) 0.0183(9) 0.0256(10) 0.0123(9)
F2 0.0771(13) 0.0586(12) 0.0476(10) 0.0116(9) 0.0418(10) 0.0066(10)
F17 0.0690(12) 0.0694(13) 0.0373(9) -0.0158(8) 0.0317(9) -0.0006(10)
F9 0.0749(13) 0.0438(10) 0.0437(9) -0.0129(8) 0.0071(9) -0.0114(9)
F19 0.0897(15) 0.0538(12) 0.0549(11) 0.0258(9) 0.0362(11) 0.0074(11)
C1 0.0372(14) 0.0341(14) 0.0250(11) -0.0041(10) 0.0145(11) -0.0002(11)
C4 0.0400(15) 0.0322(14) 0.0279(12) 0.0003(11) 0.0106(11) -0.0012(12)
C6 0.0404(15) 0.0327(13) 0.0237(11) 0.0034(10) 0.0158(11) 0.0008(11)
C8 0.0377(14) 0.0342(14) 0.0305(13) -0.0047(11) 0.0146(11) -0.0033(12)
C10 0.0433(15) 0.0346(14) 0.0251(12) -0.0010(10) 0.0095(11) 0.0025(12)
C12 0.0434(15) 0.0339(14) 0.0258(12) 0.0024(10) 0.0127(11) 0.0015(12)
C14 0.0417(15) 0.0337(14) 0.0299(13) -0.0003(11) 0.0146(12) 0.0045(12)
C16 0.0353(15) 0.0407(15) 0.0293(13) -0.0072(11) 0.0047(11) 0.0045(12)
C18 0.0394(15) 0.0313(13) 0.0274(12) 0.0030(10) 0.0108(11) 0.0012(11)
C20 0.0465(16) 0.0358(14) 0.0280(12) -0.0007(11) 0.0158(12) -0.0013(12)
C22 0.0394(15) 0.0362(14) 0.0272(12) 0.0028(11) 0.0142(11) 0.0008(12)
C24 0.0568(18) 0.0291(14) 0.0352(14) -0.0031(11) 0.0235(14) -0.0002(13)
C26 0.0397(15) 0.0332(14) 0.0250(12) 0.0006(10) 0.0125(11) 0.0040(11)
C28 0.0477(16) 0.0368(15) 0.0308(13) 0.0033(11) 0.0150(12) 0.0026(13)
C30 0.0403(15) 0.0350(14) 0.0277(12) -0.0033(11) 0.0126(11) 0.0000(12)
C32 0.0341(14) 0.0356(14) 0.0269(12) 0.0016(10) 0.0068(11) -0.0032(11)
C34 0.0464(16) 0.0335(14) 0.0330(13) 0.0010(11) 0.0167(12) 0.0012(12)
C36 0.0417(16) 0.0375(15) 0.0309(13) 0.0067(11) 0.0058(12) -0.0017(12)
C38 0.0380(15) 0.0412(15) 0.0309(13) -0.0093(11) 0.0124(12) -0.0073(12)
C40 0.0421(15) 0.0381(15) 0.0307(13) -0.0009(11) 0.0148(12) 0.0014(13)
C42 0.0448(16) 0.0458(16) 0.0329(14) 0.0008(12) 0.0202(13) 0.0015(13)
C44 0.0381(15) 0.0425(15) 0.0281(12) 0.0062(11) 0.0139(11) 0.0006(12)
C46 0.0598(19) 0.0337(15) 0.0393(15) -0.0043(12) 0.0283(14) -0.0070(14)
C48 0.071(2) 0.0276(14) 0.0516(17) -0.0009(13) 0.0382(17) 0.0022(14)
C50 0.0383(15) 0.0439(16) 0.0276(13) 0.0053(12) 0.0059(11) -0.0037(13)
C52 0.0527(18) 0.0357(15) 0.0288(13) -0.0031(11) 0.0109(13) -0.0064(13)
C54 0.0476(16) 0.0369(15) 0.0251(12) 0.0012(11) 0.0075(12) -0.0052(13)
C27 0.063(2) 0.0308(14) 0.0401(15) -0.0059(12) 0.0213(15) -0.0091(14)
C7 0.0508(18) 0.0429(16) 0.0353(14) -0.0115(12) 0.0163(13) 0.0017(14)
C29 0.0527(18) 0.0346(15) 0.0456(16) 0.0081(13) 0.0171(14) 0.0065(14)
C15 0.0488(18) 0.0507(18) 0.0441(16) 0.0124(14) 0.0258(15) 0.0087(14)
C31 0.0538(18) 0.0508(18) 0.0298(13) -0.0063(13) 0.0240(13) 0.0060(15)
C2 0.063(2) 0.0283(14) 0.0451(16) 0.0045(12) 0.0315(15) 0.0003(13)
C33 0.0592(19) 0.0463(17) 0.0348(14) 0.0050(13) 0.0249(14) -0.0016(15)
C17 0.076(2) 0.0319(15) 0.0366(15) -0.0070(12) 0.0290(16) -0.0072(15)
C35 0.0473(17) 0.0553(18) 0.0232(12) 0.0024(12) 0.0134(12) 0.0026(14)
C9 0.068(2) 0.0537(19) 0.0218(13) 0.0029(12) 0.0066(14) -0.0100(16)
C37 0.0580(19) 0.0410(16) 0.0382(15) -0.0054(13) 0.0219(14) 0.0049(14)
C19 0.0495(18) 0.0507(19) 0.0441(16) 0.0089(14) 0.0189(14) -0.0047(15)
C39 0.068(2) 0.0403(16) 0.0374(15) 0.0126(13) 0.0218(15) 0.0011(15)
C5 0.065(2) 0.0461(18) 0.0525(18) -0.0043(14) 0.0382(17) -0.0085(16)
C41 0.081(3) 0.0411(18) 0.0504(18) 0.0102(14) 0.0281(18) 0.0028(17)
B1 0.0403(17) 0.0316(15) 0.0263(13) -0.0012(12) 0.0152(13) 0.0023(13)
C21 0.118(3) 0.0458(19) 0.0394(17) -0.0080(14) 0.036(2) -0.008(2)
C43 0.089(3) 0.0395(18) 0.085(3) 0.0034(17) 0.059(2) 0.0113(18)
C11 0.065(2) 0.0488(19) 0.058(2) -0.0086(16) 0.0093(18) -0.0077(17)
C45 0.074(3) 0.104(3) 0.051(2) -0.012(2) 0.0099(19) 0.050(3)
C23 0.066(4) 0.080(6) 0.027(3) 0.009(4) -0.002(2) 0.007(5)
C47 0.077(4) 0.056(4) 0.023(2) -0.001(3) 0.016(2) -0.010(4)
C3 0.085(3) 0.114(4) 0.053(2) 0.022(2) 0.042(2) 0.037(3)
C49 0.106(4) 0.048(2) 0.132(4) -0.022(3) 0.057(3) 0.004(2)
C25 0.090(5) 0.058(3) 0.026(2) -0.0028(19) -0.002(3) -0.026(3)
C51 0.066(13) 0.083(17) 0.026(7) 0.019(12) 0.006(7) 0.013(14)
C13 0.044(8) 0.075(13) 0.026(7) 0.003(9) 0.009(6) -0.016(10)
C53 0.077(13) 0.100(14) 0.037(7) -0.005(8) 0.018(8) -0.017(11)
P2A 0.073(5) 0.041(4) 0.0243(16) 0.008(2) 0.006(3) -0.012(3)
P1A 0.073(3) 0.047(2) 0.069(4) 0.005(3) -0.005(3) 0.0025(16)
P5A 0.084(6) 0.055(4) 0.041(4) -0.016(3) 0.044(4) -0.021(4)
P4A 0.043(5) 0.036(3) 0.065(4) 0.012(3) -0.026(3) -0.007(3)
P3A 0.052(3) 0.041(3) 0.095(7) -0.014(3) 0.036(4) -0.0016(18)

loop_
_atom_type_symbol
_atom_type_description
_atom_type_scat_dispersion_real
_atom_type_scat_dispersion_imag
_atom_type_scat_source
C C 0.0181 0.0091 'International Tables Vol C Tables 4.2.6.8 and 6.1.1.4'
H H 0.0000 0.0000 'International Tables Vol C Tables 4.2.6.8 and 6.1.1.4'
B B 0.0090 0.0039 'International Tables Vol C Tables 4.2.6.8 and 6.1.1.4'
Cl Cl 0.3639 0.7018 'International Tables Vol C Tables 4.2.6.8 and 6.1.1.4'
F F 0.0727 0.0534 'International Tables Vol C Tables 4.2.6.8 and 6.1.1.4'
Fe Fe -1.1336 3.1974 'International Tables Vol C Tables 4.2.6.8 and 6.1.1.4'
P P 0.2955 0.4335 'International Tables Vol C Tables 4.2.6.8 and 6.1.1.4'

loop_
_exptl_crystal_face_index_h
_exptl_crystal_face_index_k
_exptl_crystal_face_index_l
_exptl_crystal_face_perp_dist
-2 -2 12 0.0903
9 -2 1 0.1165
8 0 -10 0.1156
-10 1 4 0.0909
-10 2 0 0.0949
2 2 -12 0.1192
4 12 -1 0.0551
1 13 2 0.0494
-7 -9 4 0.0836
8 -5 -9 0.1110
-2 -13 -2 0.0608
-5 9 7 0.0780
2 -12 2 0.0276
-3 12 0 0.0313
0 12 -4 0.0317
-6 10 1 0.0455
0 11 -6 0.0530
-4 -4 -8 0.1430
1 -13 2 0.0209

loop_
_geom_angle_atom_site_label_1
_geom_angle_atom_site_label_2
_geom_angle_atom_site_label_3
_geom_angle
_geom_angle_site_symmetry_1
_geom_angle_site_symmetry_3
_geom_angle_publ_flag
P4 Fe2 P1 92.3(3) . . ?
P2 Fe2 P4 91.9(3) . . ?
P2 Fe2 P1 53.9(3) . . ?
P5 Fe2 P4 53.28(17) . . ?
P5 Fe2 P2 93.1(2) . . ?
P5 Fe2 P1 52.9(2) . . ?
C18 Fe2 P4 105.88(19) . . ?
C18 Fe2 P2 120.8(2) . . ?
C18 Fe2 P1 161.5(2) . . ?
C18 Fe2 P5 142.52(14) . . ?
C18 Fe2 C20 39.91(10) . . ?
C18 Fe2 C32 39.15(11) . . ?
C18 Fe2 C54 66.68(10) . . ?
C18 Fe2 P2A 155.8(4) . . ?
C18 Fe2 P5A 112.0(4) . . ?
C18 Fe2 P4A 97.6(3) . . ?
C20 Fe2 P4 143.77(18) . . ?
C20 Fe2 P2 98.3(2) . . ?
C20 Fe2 P1 121.6(2) . . ?
C20 Fe2 P5 158.38(16) . . ?
C20 Fe2 P2A 116.4(4) . . ?
C20 Fe2 P5A 151.4(4) . . ?
C20 Fe2 P4A 114.7(4) . . ?
C32 Fe2 P4 93.1(2) . . ?
C32 Fe2 P2 159.8(2) . . ?
C32 Fe2 P1 145.2(3) . . ?
C32 Fe2 P5 105.58(12) . . ?
C32 Fe2 C20 66.82(10) . . ?
C32 Fe2 C54 67.00(10) . . ?
C32 Fe2 P2A 152.9(4) . . ?
C32 Fe2 P5A 93.6(3) . . ?
C32 Fe2 P4A 114.8(4) . . ?
C50 Fe2 P4 117.0(2) . . ?
C50 Fe2 P2 148.4(2) . . ?
C50 Fe2 P1 109.0(3) . . ?
C50 Fe2 P5 94.44(13) . . ?
C50 Fe2 C18 65.81(11) . . ?
C50 Fe2 C20 66.56(12) . . ?
C50 Fe2 C32 39.50(10) . . ?
C50 Fe2 C54 39.83(11) . . ?
C50 Fe2 P2A 114.8(4) . . ?
C50 Fe2 P5A 112.0(4) . . ?
C50 Fe2 P4A 153.5(4) . . ?
C54 Fe2 P4 156.8(2) . . ?
C54 Fe2 P2 110.9(2) . . ?
C54 Fe2 P1 97.6(3) . . ?
C54 Fe2 P5 118.64(17) . . ?
C54 Fe2 C20 39.90(11) . . ?
C54 Fe2 P2A 97.8(4) . . ?
C54 Fe2 P5A 151.3(4) . . ?
C54 Fe2 P4A 153.6(4) . . ?
P5A Fe2 P2A 90.7(4) . . ?
P4A Fe2 P2A 88.9(5) . . ?
P4A Fe2 P5A 53.2(4) . . ?
P1 Fe1 P4 94.5(3) . . ?
P5 Fe1 P4 53.70(17) . . ?
P5 Fe1 P1 53.4(2) . . ?
C46 Fe1 P4 157.9(2) . . ?
C46 Fe1 P1 107.4(3) . . ?
C46 Fe1 P5 144.03(17) . . ?
C46 Fe1 C27 39.89(11) . . ?
C46 Fe1 P2A 103.4(4) . . ?
C46 Fe1 P5A 162.8(3) . . ?
C46 Fe1 P4A 127.2(4) . . ?
C46 Fe1 P3A 97.4(3) . . ?
C48 Fe1 P4 104.5(2) . . ?
C48 Fe1 P1 120.0(2) . . ?
C48 Fe1 P5 95.19(13) . . ?
C48 Fe1 C46 66.83(11) . . ?
C48 Fe1 C27 66.84(13) . . ?
C48 Fe1 P2A 126.7(4) . . ?
C48 Fe1 P5A 100.7(4) . . ?
C48 Fe1 P4A 138.3(4) . . ?
C48 Fe1 P3A 164.0(3) . . ?
C27 Fe1 P4 118.3(2) . . ?
C27 Fe1 P1 144.6(3) . . ?
C27 Fe1 P5 159.01(14) . . ?
C27 Fe1 P2A 137.8(4) . . ?
C27 Fe1 P5A 125.4(4) . . ?
C27 Fe1 P4A 99.0(3) . . ?
C27 Fe1 P3A 103.2(4) . . ?
C2 Fe1 P4 142.3(2) . . ?
C2 Fe1 P1 95.9(3) . . ?
C2 Fe1 P5 106.88(16) . . ?
C2 Fe1 C46 39.57(12) . . ?
C2 Fe1 C48 40.16(11) . . ?
C2 Fe1 C27 66.90(13) . . ?
C2 Fe1 P2A 98.1(4) . . ?
C2 Fe1 P5A 135.7(4) . . ?
C2 Fe1 P4A 165.6(4) . . ?
C2 Fe1 P3A 125.2(3) . . ?
C17 Fe1 P4 93.3(2) . . ?
C17 Fe1 P1 159.8(2) . . ?
C17 Fe1 P5 119.33(15) . . ?
C17 Fe1 C46 66.87(11) . . ?
C17 Fe1 C48 39.86(13) . . ?
C17 Fe1 C27 39.74(12) . . ?
C17 Fe1 C2 67.14(12) . . ?
C17 Fe1 P2A 165.1(4) . . ?
C17 Fe1 P5A 96.0(3) . . ?
C17 Fe1 P4A 104.1(3) . . ?
C17 Fe1 P3A 137.9(5) . . ?
P2A Fe1 P3A 52.0(5) . . ?
P5A Fe1 P2A 93.5(5) . . ?
P5A Fe1 P3A 95.3(4) . . ?
P4A Fe1 P2A 90.8(5) . . ?
P4A Fe1 P5A 54.2(4) . . ?
P4A Fe1 P3A 53.3(4) . . ?
Fe1 P3 Fe2 78.1(2) . . ?
P4 P3 Fe2 62.5(3) . . ?
P4 P3 Fe1 61.9(3) . . ?
P4 P3 P2 105.7(4) . . ?
P2 P3 Fe2 61.5(3) . . ?
P2 P3 Fe1 62.2(3) . . ?
Fe1 P4 Fe2 80.5(2) . . ?
P3 P4 Fe2 65.2(3) . . ?
P3 P4 Fe1 64.9(3) . . ?
P5 P4 Fe2 61.9(2) . . ?
P5 P4 Fe1 62.9(2) . . ?
P5 P4 P3 109.1(4) . . ?
Fe2 P2 Fe1 80.5(2) . . ?
P3 P2 Fe2 65.3(2) . . ?
P3 P2 Fe1 64.1(3) . . ?
P1 P2 Fe2 63.6(3) . . ?
P1 P2 Fe1 62.3(3) . . ?
P1 P2 P3 109.3(4) . . ?
Fe1 P1 Fe2 80.5(3) . . ?
P2 P1 Fe2 62.5(3) . . ?
P2 P1 Fe1 63.3(3) . . ?
P5 P1 Fe2 62.1(3) . . ?
P5 P1 Fe1 63.1(3) . . ?
P5 P1 P2 106.3(5) . . ?
Fe2 P5 Fe1 81.95(11) . . ?
P4 P5 Fe2 64.8(3) . . ?
P4 P5 Fe1 63.4(3) . . ?
P1 P5 Fe2 65.0(3) . . ?
P1 P5 Fe1 63.5(3) . . ?
P1 P5 P4 109.6(4) . . ?
C8 C1 C30 113.2(3) . . ?
C8 C1 B1 119.2(2) . . ?
C30 C1 B1 127.0(2) . . ?
C28 C4 B1 119.2(2) . . ?
C34 C4 C28 113.4(2) . . ?
C34 C4 B1 127.1(2) . . ?
C12 C6 C22 113.3(2) . . ?
C12 C6 B1 119.9(2) . . ?
C22 C6 B1 126.0(2) . . ?
F1 C8 C1 119.1(2) . . ?
F1 C8 C10 115.5(2) . . ?
C10 C8 C1 125.4(3) . . ?
F18 C10 C8 120.9(3) . . ?
F18 C10 C16 120.6(2) . . ?
C16 C10 C8 118.6(3) . . ?
F6 C12 C6 119.5(2) . . ?
F6 C12 C36 116.0(2) . . ?
C36 C12 C6 124.5(3) . . ?
F4 C14 C26 121.8(2) . . ?
F4 C14 C42 114.6(2) . . ?
C26 C14 C42 123.6(3) . . ?
F20 C16 C10 120.5(3) . . ?
F20 C16 C38 120.0(3) . . ?
C38 C16 C10 119.5(3) . . ?
Fe2 C18 H18 123.4 . . ?
C20 C18 Fe2 71.68(15) . . ?
C20 C18 H18 124.8 . . ?
C32 C18 Fe2 71.77(15) . . ?
C32 C18 H18 124.8 . . ?
C32 C18 C20 110.5(2) . . ?
C18 C20 Fe2 68.41(15) . . ?
C18 C20 C54 106.4(2) . . ?
C18 C20 C37 117.7(2) . . ?
C54 C20 Fe2 69.82(16) . . ?
C54 C20 C37 134.9(2) . . ?
C37 C20 Fe2 134.7(2) . . ?
F10 C22 C6 120.9(2) . . ?
F10 C22 C24 114.9(2) . . ?
C24 C22 C6 124.2(3) . . ?
F3 C24 C22 120.8(3) . . ?
F3 C24 C52 119.5(3) . . ?
C52 C24 C22 119.7(3) . . ?
C14 C26 C40 113.4(2) . . ?
C14 C26 B1 126.5(2) . . ?
C40 C26 B1 119.3(2) . . ?
F16 C28 C4 119.5(2) . . ?
F16 C28 C33 115.7(2) . . ?
C33 C28 C4 124.8(3) . . ?
F8 C30 C1 121.4(2) . . ?
F8 C30 C38 115.2(2) . . ?
C38 C30 C1 123.4(3) . . ?
C18 C32 Fe2 69.08(15) . . ?
C18 C32 C44 126.9(2) . . ?
C18 C32 C50 106.3(2) . . ?
C44 C32 Fe2 135.8(2) . . ?
C50 C32 Fe2 68.82(16) . . ?
C50 C32 C44 125.8(3) . . ?
F14 C34 C4 121.1(2) . . ?
F14 C34 C29 115.2(3) . . ?
C4 C34 C29 123.7(3) . . ?
F11 C36 C12 121.1(3) . . ?
F11 C36 C52 119.8(3) . . ?
C52 C36 C12 119.1(3) . . ?
F5 C38 C16 119.8(3) . . ?
F5 C38 C30 120.3(3) . . ?
C16 C38 C30 119.9(3) . . ?
F12 C40 C26 119.3(2) . . ?
F12 C40 C7 116.2(2) . . ?
C7 C40 C26 124.5(3) . . ?
F7 C42 C14 119.9(3) . . ?
F7 C42 C31 119.7(2) . . ?
C31 C42 C14 120.4(3) . . ?
C32 C44 C15 112.5(2) . . ?
C32 C44 C19 105.0(2) . . ?
C15 C44 C19 107.8(2) . . ?
C35 C44 C32 112.1(2) . . ?
C35 C44 C15 110.4(2) . . ?
C35 C44 C19 108.8(2) . . ?
C27 C46 Fe1 70.66(16) . . ?
C27 C46 C5 125.5(3) . . ?
C2 C46 Fe1 70.00(16) . . ?
C2 C46 C27 108.6(3) . . ?
C2 C46 C5 125.7(3) . . ?
C5 C46 Fe1 128.5(2) . . ?
C2 C48 Fe1 69.87(16) . . ?
C2 C48 C43 126.0(3) . . ?
C17 C48 Fe1 69.96(17) . . ?
C17 C48 C2 107.8(3) . . ?
C17 C48 C43 126.1(3) . . ?
C43 C48 Fe1 128.8(2) . . ?
Fe2 C50 H50 123.5 . . ?
C32 C50 Fe2 71.68(16) . . ?
C32 C50 H50 124.9 . . ?
C32 C50 C54 110.3(3) . . ?
C54 C50 Fe2 71.59(16) . . ?
C54 C50 H50 124.9 . . ?
F9 C52 C24 120.3(3) . . ?
F9 C52 C36 120.5(3) . . ?
C24 C52 C36 119.2(3) . . ?
C20 C54 Fe2 70.28(16) . . ?
C20 C54 C9 133.5(3) . . ?
C50 C54 Fe2 68.57(16) . . ?
C50 C54 C20 106.5(2) . . ?
C50 C54 C9 119.0(3) . . ?
C9 C54 Fe2 133.9(2) . . ?
C46 C27 Fe1 69.44(18) . . ?
C46 C27 C11 126.7(3) . . ?
C17 C27 Fe1 69.25(18) . . ?
C17 C27 C46 107.2(3) . . ?
C17 C27 C11 125.9(3) . . ?
C11 C27 Fe1 129.0(2) . . ?
F13 C7 C40 120.6(3) . . ?
F13 C7 C31 120.5(2) . . ?
C31 C7 C40 118.9(3) . . ?
F15 C29 C34 120.3(3) . . ?
F15 C29 C39 119.9(3) . . ?
C39 C29 C34 119.8(3) . . ?
C44 C15 H15A 109.5 . . ?
C44 C15 H15B 109.5 . . ?
C44 C15 H15C 109.5 . . ?
H15A C15 H15B 109.5 . . ?
H15A C15 H15C 109.5 . . ?
H15B C15 H15C 109.5 . . ?
F17 C31 C42 120.5(3) . . ?
F17 C31 C7 120.3(3) . . ?
C42 C31 C7 119.2(2) . . ?
C46 C2 Fe1 70.43(16) . . ?
C46 C2 C48 107.9(3) . . ?
C46 C2 C41 126.2(3) . . ?
C48 C2 Fe1 69.98(16) . . ?
C48 C2 C41 125.9(3) . . ?
C41 C2 Fe1 127.7(2) . . ?
F2 C33 C28 120.7(3) . . ?
F2 C33 C39 120.3(3) . . ?
C39 C33 C28 118.9(3) . . ?
C48 C17 Fe1 70.18(17) . . ?
C48 C17 C27 108.5(3) . . ?
C48 C17 C21 126.5(3) . . ?
C27 C17 Fe1 71.01(16) . . ?
C27 C17 C21 124.9(3) . . ?
C21 C17 Fe1 126.7(2) . . ?
C44 C35 H35A 109.5 . . ?
C44 C35 H35B 109.5 . . ?
C44 C35 H35C 109.5 . . ?
H35A C35 H35B 109.5 . . ?
H35A C35 H35C 109.5 . . ?
H35B C35 H35C 109.5 . . ?
C54 C9 C47 114.1(3) . . ?
C54 C9 C25 106.5(3) . . ?
C54 C9 C51 108.5(10) . . ?
C54 C9 C53 101.8(6) . . ?
C23 C9 C54 111.9(4) . . ?
C23 C9 C47 107.6(5) . . ?
C23 C9 C25 109.1(5) . . ?
C25 C9 C47 107.5(4) . . ?
C13 C9 C54 124.5(8) . . ?
C13 C9 C51 107.1(13) . . ?
C13 C9 C53 114.3(10) . . ?
C53 C9 C51 97.3(13) . . ?
C45 C37 C20 111.5(2) . . ?
C45 C37 C49 105.0(3) . . ?
C3 C37 C20 117.5(3) . . ?
C3 C37 C45 105.7(3) . . ?
C3 C37 C49 110.6(3) . . ?
C49 C37 C20 105.9(3) . . ?
C44 C19 H19A 109.5 . . ?
C44 C19 H19B 109.5 . . ?
C44 C19 H19C 109.5 . . ?
H19A C19 H19B 109.5 . . ?
H19A C19 H19C 109.5 . . ?
H19B C19 H19C 109.5 . . ?
F19 C39 C29 120.3(3) . . ?
F19 C39 C33 120.4(3) . . ?
C33 C39 C29 119.3(3) . . ?
C46 C5 H5A 109.5 . . ?
C46 C5 H5B 109.5 . . ?
C46 C5 H5C 109.5 . . ?
H5A C5 H5B 109.5 . . ?
H5A C5 H5C 109.5 . . ?
H5B C5 H5C 109.5 . . ?
C2 C41 H41A 109.5 . . ?
C2 C41 H41B 109.5 . . ?
C2 C41 H41C 109.5 . . ?
H41A C41 H41B 109.5 . . ?
H41A C41 H41C 109.5 . . ?
H41B C41 H41C 109.5 . . ?
C1 B1 C4 114.7(2) . . ?
C1 B1 C6 113.8(2) . . ?
C1 B1 C26 100.1(2) . . ?
C4 B1 C6 100.9(2) . . ?
C4 B1 C26 114.6(2) . . ?
C26 B1 C6 113.5(2) . . ?
C17 C21 H21A 109.5 . . ?
C17 C21 H21B 109.5 . . ?
C17 C21 H21C 109.5 . . ?
H21A C21 H21B 109.5 . . ?
H21A C21 H21C 109.5 . . ?
H21B C21 H21C 109.5 . . ?
C48 C43 H43A 109.5 . . ?
C48 C43 H43B 109.5 . . ?
C48 C43 H43C 109.5 . . ?
H43A C43 H43B 109.5 . . ?
H43A C43 H43C 109.5 . . ?
H43B C43 H43C 109.5 . . ?
C27 C11 H11A 109.5 . . ?
C27 C11 H11B 109.5 . . ?
C27 C11 H11C 109.5 . . ?
H11A C11 H11B 109.5 . . ?
H11A C11 H11C 109.5 . . ?
H11B C11 H11C 109.5 . . ?
C37 C45 H45A 109.5 . . ?
C37 C45 H45B 109.5 . . ?
C37 C45 H45C 109.5 . . ?
H45A C45 H45B 109.5 . . ?
H45A C45 H45C 109.5 . . ?
H45B C45 H45C 109.5 . . ?
C9 C23 H23A 109.5 . . ?
C9 C23 H23B 109.5 . . ?
C9 C23 H23C 109.5 . . ?
H23A C23 H23B 109.5 . . ?
H23A C23 H23C 109.5 . . ?
H23B C23 H23C 109.5 . . ?
C9 C47 H47A 109.5 . . ?
C9 C47 H47B 109.5 . . ?
C9 C47 H47C 109.5 . . ?
H47A C47 H47B 109.5 . . ?
H47A C47 H47C 109.5 . . ?
H47B C47 H47C 109.5 . . ?
C37 C3 H3A 109.5 . . ?
C37 C3 H3B 109.5 . . ?
C37 C3 H3C 109.5 . . ?
H3A C3 H3B 109.5 . . ?
H3A C3 H3C 109.5 . . ?
H3B C3 H3C 109.5 . . ?
C37 C49 H49A 109.5 . . ?
C37 C49 H49B 109.5 . . ?
C37 C49 H49C 109.5 . . ?
H49A C49 H49B 109.5 . . ?
H49A C49 H49C 109.5 . . ?
H49B C49 H49C 109.5 . . ?
C9 C25 H25A 109.5 . . ?
C9 C25 H25B 109.5 . . ?
C9 C25 H25C 109.5 . . ?
H25A C25 H25B 109.5 . . ?
H25A C25 H25C 109.5 . . ?
H25B C25 H25C 109.5 . . ?
C9 C51 H51A 109.5 . . ?
C9 C51 H51B 109.5 . . ?
C9 C51 H51C 109.5 . . ?
H51A C51 H51B 109.5 . . ?
H51A C51 H51C 109.5 . . ?
H51B C51 H51C 109.5 . . ?
C9 C13 H13A 109.5 . . ?
C9 C13 H13B 109.5 . . ?
C9 C13 H13C 109.5 . . ?
H13A C13 H13B 109.5 . . ?
H13A C13 H13C 109.5 . . ?
H13B C13 H13C 109.5 . . ?
C9 C53 H53A 109.5 . . ?
C9 C53 H53B 109.5 . . ?
C9 C53 H53C 109.5 . . ?
H53A C53 H53B 109.5 . . ?
H53A C53 H53C 109.5 . . ?
H53B C53 H53C 109.5 . . ?
Fe1 P2A Fe2 81.0(4) . . ?
P1A P2A Fe2 64.9(4) . . ?
P1A P2A Fe1 65.5(4) . . ?
P3A P2A Fe2 66.0(5) . . ?
P3A P2A Fe1 64.4(6) . . ?
P3A P2A P1A 113.0(7) . . ?
Fe1 P1A Fe2 78.1(2) . . ?
P2A P1A Fe2 62.5(4) . . ?
P2A P1A Fe1 61.1(4) . . ?
P2A P1A P5A 102.8(6) . . ?
P5A P1A Fe2 61.0(4) . . ?
P5A P1A Fe1 59.5(4) . . ?
Fe1 P5A Fe2 82.5(4) . . ?
P1A P5A Fe2 65.0(4) . . ?
P1A P5A Fe1 65.7(4) . . ?
P4A P5A Fe2 61.6(5) . . ?
P4A P5A Fe1 62.0(5) . . ?
P4A P5A P1A 107.4(7) . . ?
Fe1 P4A Fe2 84.9(4) . . ?
P5A P4A Fe2 65.2(5) . . ?
P5A P4A Fe1 63.7(5) . . ?
P3A P4A Fe2 67.8(6) . . ?
P3A P4A Fe1 65.6(6) . . ?
P3A P4A P5A 111.8(8) . . ?
Fe1 P3A Fe2 79.7(4) . . ?
P2A P3A Fe2 63.6(6) . . ?
P2A P3A Fe1 63.6(6) . . ?
P2A P3A P4A 104.9(7) . . ?
P4A P3A Fe2 60.2(5) . . ?
P4A P3A Fe1 61.1(5) . . ?

loop_
_geom_bond_atom_site_label_1
_geom_bond_atom_site_label_2
_geom_bond_distance
_geom_bond_site_symmetry_2
_geom_bond_publ_flag
Fe2 P4 2.408(9) . ?
Fe2 P2 2.385(6) . ?
Fe2 P1 2.408(10) . ?
Fe2 P5 2.348(4) . ?
Fe2 C18 2.086(3) . ?
Fe2 C20 2.129(3) . ?
Fe2 C32 2.121(3) . ?
Fe2 C50 2.083(3) . ?
Fe2 C54 2.123(3) . ?
Fe2 P2A 2.402(14) . ?
Fe2 P5A 2.367(13) . ?
Fe2 P4A 2.296(13) . ?
Fe1 P4 2.367(8) . ?
Fe1 P1 2.365(11) . ?
Fe1 P5 2.356(4) . ?
Fe1 C46 2.100(3) . ?
Fe1 C48 2.095(3) . ?
Fe1 C27 2.116(3) . ?
Fe1 C2 2.094(3) . ?
Fe1 C17 2.093(3) . ?
Fe1 P2A 2.348(15) . ?
Fe1 P5A 2.308(14) . ?
Fe1 P4A 2.273(13) . ?
Fe1 P3A 2.364(14) . ?
P3 P4 2.148(11) . ?
P3 P2 2.174(11) . ?
P4 P5 2.133(7) . ?
P2 P1 2.173(13) . ?
P1 P5 2.120(9) . ?
F1 C8 1.358(3) . ?
F4 C14 1.353(3) . ?
F6 C12 1.354(3) . ?
F8 C30 1.349(3) . ?
F10 C22 1.359(3) . ?
F12 C40 1.353(3) . ?
F14 C34 1.357(3) . ?
F16 C28 1.356(3) . ?
F18 C10 1.343(3) . ?
F20 C16 1.350(3) . ?
F5 C38 1.352(3) . ?
F11 C36 1.350(3) . ?
F3 C24 1.346(3) . ?
F13 C7 1.345(3) . ?
F7 C42 1.356(3) . ?
F15 C29 1.352(3) . ?
F2 C33 1.352(3) . ?
F17 C31 1.346(3) . ?
F9 C52 1.348(3) . ?
F19 C39 1.352(3) . ?
C1 C8 1.390(4) . ?
C1 C30 1.390(4) . ?
C1 B1 1.642(4) . ?
C4 C28 1.387(4) . ?
C4 C34 1.383(4) . ?
C4 B1 1.654(4) . ?
C6 C12 1.386(4) . ?
C6 C22 1.387(4) . ?
C6 B1 1.660(4) . ?
C8 C10 1.376(4) . ?
C10 C16 1.372(4) . ?
C12 C36 1.381(4) . ?
C14 C26 1.381(4) . ?
C14 C42 1.382(4) . ?
C16 C38 1.370(4) . ?
C18 H18 0.9500 . ?
C18 C20 1.439(4) . ?
C18 C32 1.410(4) . ?
C20 C54 1.451(4) . ?
C20 C37 1.547(4) . ?
C22 C24 1.377(4) . ?
C24 C52 1.369(4) . ?
C26 C40 1.393(4) . ?
C26 B1 1.655(4) . ?
C28 C33 1.382(4) . ?
C30 C38 1.388(4) . ?
C32 C44 1.529(4) . ?
C32 C50 1.421(4) . ?
C34 C29 1.385(4) . ?
C36 C52 1.374(4) . ?
C40 C7 1.385(4) . ?
C42 C31 1.364(4) . ?
C44 C15 1.530(4) . ?
C44 C35 1.522(4) . ?
C44 C19 1.541(4) . ?
C46 C27 1.438(4) . ?
C46 C2 1.420(5) . ?
C46 C5 1.499(4) . ?
C48 C2 1.438(4) . ?
C48 C17 1.427(5) . ?
C48 C43 1.490(5) . ?
C50 H50 0.9500 . ?
C50 C54 1.433(4) . ?
C54 C9 1.546(4) . ?
C27 C17 1.431(4) . ?
C27 C11 1.493(5) . ?
C7 C31 1.368(4) . ?
C29 C39 1.371(4) . ?
C15 H15A 0.9800 . ?
C15 H15B 0.9800 . ?
C15 H15C 0.9800 . ?
C2 C41 1.489(5) . ?
C33 C39 1.366(5) . ?
C17 C21 1.505(4) . ?
C35 H35A 0.9800 . ?
C35 H35B 0.9800 . ?
C35 H35C 0.9800 . ?
C9 C23 1.465(11) . ?
C9 C47 1.584(8) . ?
C9 C25 1.558(6) . ?
C9 C51 1.72(3) . ?
C9 C13 1.396(19) . ?
C9 C53 1.633(19) . ?
C37 C45 1.535(5) . ?
C37 C3 1.510(4) . ?
C37 C49 1.544(5) . ?
C19 H19A 0.9800 . ?
C19 H19B 0.9800 . ?
C19 H19C 0.9800 . ?
C5 H5A 0.9800 . ?
C5 H5B 0.9800 . ?
C5 H5C 0.9800 . ?
C41 H41A 0.9800 . ?
C41 H41B 0.9800 . ?
C41 H41C 0.9800 . ?
C21 H21A 0.9800 . ?
C21 H21B 0.9800 . ?
C21 H21C 0.9800 . ?
C43 H43A 0.9800 . ?
C43 H43B 0.9800 . ?
C43 H43C 0.9800 . ?
C11 H11A 0.9800 . ?
C11 H11B 0.9800 . ?
C11 H11C 0.9800 . ?
C45 H45A 0.9800 . ?
C45 H45B 0.9800 . ?
C45 H45C 0.9800 . ?
C23 H23A 0.9800 . ?
C23 H23B 0.9800 . ?
C23 H23C 0.9800 . ?
C47 H47A 0.9800 . ?
C47 H47B 0.9800 . ?
C47 H47C 0.9800 . ?
C3 H3A 0.9800 . ?
C3 H3B 0.9800 . ?
C3 H3C 0.9800 . ?
C49 H49A 0.9800 . ?
C49 H49B 0.9800 . ?
C49 H49C 0.9800 . ?
C25 H25A 0.9800 . ?
C25 H25B 0.9800 . ?
C25 H25C 0.9800 . ?
C51 H51A 0.9800 . ?
C51 H51B 0.9800 . ?
C51 H51C 0.9800 . ?
C13 H13A 0.9800 . ?
C13 H13B 0.9800 . ?
C13 H13C 0.9800 . ?
C53 H53A 0.9800 . ?
C53 H53B 0.9800 . ?
C53 H53C 0.9800 . ?
P2A P1A 2.153(14) . ?
P2A P3A 2.07(2) . ?
P1A P5A 2.187(10) . ?
P5A P4A 2.089(16) . ?
P4A P3A 2.083(17) . ?

loop_
_geom_torsion_atom_site_label_1
_geom_torsion_atom_site_label_2
_geom_torsion_atom_site_label_3
_geom_torsion_atom_site_label_4
_geom_torsion
_geom_torsion_site_symmetry_1
_geom_torsion_site_symmetry_2
_geom_torsion_site_symmetry_3
_geom_torsion_site_symmetry_4
_geom_torsion_publ_flag
Fe2 C18 C20 C54 -59.82(19) . . . . ?
Fe2 C18 C20 C37 130.3(3) . . . . ?
Fe2 C18 C32 C44 -132.3(3) . . . . ?
Fe2 C18 C32 C50 59.04(19) . . . . ?
Fe2 C20 C54 C50 -59.24(19) . . . . ?
Fe2 C20 C54 C9 132.5(3) . . . . ?
Fe2 C20 C37 C45 52.2(4) . . . . ?
Fe2 C20 C37 C3 -70.0(4) . . . . ?
Fe2 C20 C37 C49 165.9(3) . . . . ?
Fe2 C32 C44 C15 55.0(4) . . . . ?
Fe2 C32 C44 C35 -70.1(3) . . . . ?
Fe2 C32 C44 C19 172.0(2) . . . . ?
Fe2 C32 C50 C54 61.5(2) . . . . ?
Fe2 C50 C54 C20 60.35(19) . . . . ?
Fe2 C50 C54 C9 -129.4(3) . . . . ?
Fe2 C54 C9 C23 -76.0(5) . . . . ?
Fe2 C54 C9 C47 46.4(5) . . . . ?
Fe2 C54 C9 C25 164.9(4) . . . . ?
Fe2 C54 C9 C51 -54.0(12) . . . . ?
Fe2 C54 C9 C13 73.2(14) . . . . ?
Fe2 C54 C9 C53 -155.9(10) . . . . ?
Fe1 C46 C27 C17 -59.2(2) . . . . ?
Fe1 C46 C27 C11 124.0(3) . . . . ?
Fe1 C46 C2 C48 60.2(2) . . . . ?
Fe1 C46 C2 C41 -122.9(3) . . . . ?
Fe1 C48 C2 C46 -60.5(2) . . . . ?
Fe1 C48 C2 C41 122.6(3) . . . . ?
Fe1 C48 C17 C27 61.0(2) . . . . ?
Fe1 C48 C17 C21 -121.5(3) . . . . ?
Fe1 C27 C17 C48 -60.4(2) . . . . ?
Fe1 C27 C17 C21 122.0(3) . . . . ?
F1 C8 C10 F18 0.8(4) . . . . ?
F1 C8 C10 C16 -179.4(2) . . . . ?
F4 C14 C26 C40 179.0(2) . . . . ?
F4 C14 C26 B1 9.7(4) . . . . ?
F4 C14 C42 F7 1.0(4) . . . . ?
F4 C14 C42 C31 -179.4(3) . . . . ?
F6 C12 C36 F11 0.7(4) . . . . ?
F6 C12 C36 C52 -176.7(2) . . . . ?
F8 C30 C38 F5 1.6(4) . . . . ?
F8 C30 C38 C16 -178.8(2) . . . . ?
F10 C22 C24 F3 0.5(4) . . . . ?
F10 C22 C24 C52 179.3(2) . . . . ?
F12 C40 C7 F13 -2.0(4) . . . . ?
F12 C40 C7 C31 178.0(3) . . . . ?
F14 C34 C29 F15 -1.8(4) . . . . ?
F14 C34 C29 C39 178.5(3) . . . . ?
F16 C28 C33 F2 0.6(4) . . . . ?
F16 C28 C33 C39 -178.5(3) . . . . ?
F18 C10 C16 F20 -2.6(4) . . . . ?
F18 C10 C16 C38 177.5(2) . . . . ?
F20 C16 C38 F5 0.9(4) . . . . ?
F20 C16 C38 C30 -178.7(2) . . . . ?
F11 C36 C52 F9 -0.8(4) . . . . ?
F11 C36 C52 C24 -179.9(2) . . . . ?
F3 C24 C52 F9 1.4(4) . . . . ?
F3 C24 C52 C36 -179.5(2) . . . . ?
F13 C7 C31 F17 -0.1(5) . . . . ?
F13 C7 C31 C42 179.6(3) . . . . ?
F7 C42 C31 F17 0.1(5) . . . . ?
F7 C42 C31 C7 -179.6(3) . . . . ?
F15 C29 C39 F19 0.7(5) . . . . ?
F15 C29 C39 C33 -179.2(3) . . . . ?
F2 C33 C39 F19 0.1(5) . . . . ?
F2 C33 C39 C29 180.0(3) . . . . ?
C1 C8 C10 F18 -178.2(2) . . . . ?
C1 C8 C10 C16 1.6(4) . . . . ?
C1 C30 C38 F5 -178.7(2) . . . . ?
C1 C30 C38 C16 0.9(4) . . . . ?
C4 C28 C33 F2 -179.5(3) . . . . ?
C4 C28 C33 C39 1.4(5) . . . . ?
C4 C34 C29 F15 179.2(3) . . . . ?
C4 C34 C29 C39 -0.5(5) . . . . ?
C6 C12 C36 F11 178.6(2) . . . . ?
C6 C12 C36 C52 1.1(4) . . . . ?
C6 C22 C24 F3 -178.3(2) . . . . ?
C6 C22 C24 C52 0.6(4) . . . . ?
C8 C1 C30 F8 178.1(2) . . . . ?
C8 C1 C30 C38 -1.6(4) . . . . ?
C8 C1 B1 C4 170.3(2) . . . . ?
C8 C1 B1 C6 54.9(3) . . . . ?
C8 C1 B1 C26 -66.5(3) . . . . ?
C8 C10 C16 F20 177.5(2) . . . . ?
C8 C10 C16 C38 -2.3(4) . . . . ?
C10 C16 C38 F5 -179.2(2) . . . . ?
C10 C16 C38 C30 1.2(4) . . . . ?
C12 C6 C22 F10 179.5(2) . . . . ?
C12 C6 C22 C24 -1.8(4) . . . . ?
C12 C6 B1 C1 -166.9(2) . . . . ?
C12 C6 B1 C4 69.8(3) . . . . ?
C12 C6 B1 C26 -53.3(3) . . . . ?
C12 C36 C52 F9 176.7(2) . . . . ?
C12 C36 C52 C24 -2.4(4) . . . . ?
C14 C26 C40 F12 -177.9(2) . . . . ?
C14 C26 C40 C7 -0.1(4) . . . . ?
C14 C26 B1 C1 100.4(3) . . . . ?
C14 C26 B1 C4 -136.5(3) . . . . ?
C14 C26 B1 C6 -21.2(4) . . . . ?
C14 C42 C31 F17 -179.5(3) . . . . ?
C14 C42 C31 C7 0.8(5) . . . . ?
C18 C20 C54 Fe2 58.91(18) . . . . ?
C18 C20 C54 C50 -0.3(3) . . . . ?
C18 C20 C54 C9 -168.6(3) . . . . ?
C18 C20 C37 C45 -34.0(4) . . . . ?
C18 C20 C37 C3 -156.2(3) . . . . ?
C18 C20 C37 C49 79.7(4) . . . . ?
C18 C32 C44 C15 152.5(3) . . . . ?
C18 C32 C44 C35 27.4(4) . . . . ?
C18 C32 C44 C19 -90.5(3) . . . . ?
C18 C32 C50 Fe2 -59.21(19) . . . . ?
C18 C32 C50 C54 2.3(3) . . . . ?
C20 C18 C32 Fe2 -61.56(19) . . . . ?
C20 C18 C32 C44 166.2(3) . . . . ?
C20 C18 C32 C50 -2.5(3) . . . . ?
C20 C54 C9 C23 178.4(5) . . . . ?
C20 C54 C9 C47 -59.2(5) . . . . ?
C20 C54 C9 C25 59.3(5) . . . . ?
C20 C54 C9 C51 -159.6(12) . . . . ?
C20 C54 C9 C13 -32.4(14) . . . . ?
C20 C54 C9 C53 98.5(11) . . . . ?
C22 C6 C12 F6 178.7(2) . . . . ?
C22 C6 C12 C36 0.9(4) . . . . ?
C22 C6 B1 C1 24.2(3) . . . . ?
C22 C6 B1 C4 -99.1(3) . . . . ?
C22 C6 B1 C26 137.8(3) . . . . ?
C22 C24 C52 F9 -177.5(2) . . . . ?
C22 C24 C52 C36 1.6(4) . . . . ?
C26 C14 C42 F7 179.6(3) . . . . ?
C26 C14 C42 C31 -0.8(5) . . . . ?
C26 C40 C7 F13 -179.9(3) . . . . ?
C26 C40 C7 C31 0.1(5) . . . . ?
C28 C4 C34 F14 -178.2(3) . . . . ?
C28 C4 C34 C29 0.8(4) . . . . ?
C28 C4 B1 C1 -52.7(3) . . . . ?
C28 C4 B1 C6 70.0(3) . . . . ?
C28 C4 B1 C26 -167.6(2) . . . . ?
C28 C33 C39 F19 179.2(3) . . . . ?
C28 C33 C39 C29 -1.0(5) . . . . ?
C30 C1 C8 F1 -178.6(2) . . . . ?
C30 C1 C8 C10 0.4(4) . . . . ?
C30 C1 B1 C4 -19.2(4) . . . . ?
C30 C1 B1 C6 -134.6(3) . . . . ?
C30 C1 B1 C26 104.0(3) . . . . ?
C32 C18 C20 Fe2 61.61(19) . . . . ?
C32 C18 C20 C54 1.8(3) . . . . ?
C32 C18 C20 C37 -168.1(2) . . . . ?
C32 C50 C54 Fe2 -61.6(2) . . . . ?
C32 C50 C54 C20 -1.2(3) . . . . ?
C32 C50 C54 C9 169.0(3) . . . . ?
C34 C4 C28 F16 178.6(2) . . . . ?
C34 C4 C28 C33 -1.3(4) . . . . ?
C34 C4 B1 C1 134.5(3) . . . . ?
C34 C4 B1 C6 -102.8(3) . . . . ?
C34 C4 B1 C26 19.5(4) . . . . ?
C34 C29 C39 F19 -179.6(3) . . . . ?
C34 C29 C39 C33 0.6(5) . . . . ?
C40 C26 B1 C1 -68.3(3) . . . . ?
C40 C26 B1 C4 54.9(3) . . . . ?
C40 C26 B1 C6 170.1(2) . . . . ?
C40 C7 C31 F17 179.8(3) . . . . ?
C40 C7 C31 C42 -0.5(5) . . . . ?
C42 C14 C26 C40 0.4(4) . . . . ?
C42 C14 C26 B1 -168.8(3) . . . . ?
C44 C32 C50 Fe2 131.9(3) . . . . ?
C44 C32 C50 C54 -166.6(3) . . . . ?
C46 C27 C17 Fe1 59.3(2) . . . . ?
C46 C27 C17 C48 -1.2(3) . . . . ?
C46 C27 C17 C21 -178.7(3) . . . . ?
C50 C32 C44 C15 -40.9(4) . . . . ?
C50 C32 C44 C35 -166.0(3) . . . . ?
C50 C32 C44 C19 76.1(3) . . . . ?
C50 C54 C9 C23 11.3(5) . . . . ?
C50 C54 C9 C47 133.8(4) . . . . ?
C50 C54 C9 C25 -107.8(4) . . . . ?
C50 C54 C9 C51 33.4(12) . . . . ?
C50 C54 C9 C13 160.6(14) . . . . ?
C50 C54 C9 C53 -68.6(10) . . . . ?
C54 C20 C37 C45 159.8(4) . . . . ?
C54 C20 C37 C3 37.6(5) . . . . ?
C54 C20 C37 C49 -86.5(4) . . . . ?
C27 C46 C2 Fe1 -60.4(2) . . . . ?
C27 C46 C2 C48 -0.1(3) . . . . ?
C27 C46 C2 C41 176.7(3) . . . . ?
C2 C46 C27 Fe1 60.0(2) . . . . ?
C2 C46 C27 C17 0.8(3) . . . . ?
C2 C46 C27 C11 -176.1(3) . . . . ?
C2 C48 C17 Fe1 -59.9(2) . . . . ?
C2 C48 C17 C27 1.1(3) . . . . ?
C2 C48 C17 C21 178.6(3) . . . . ?
C17 C48 C2 Fe1 60.0(2) . . . . ?
C17 C48 C2 C46 -0.6(3) . . . . ?
C17 C48 C2 C41 -177.4(3) . . . . ?
C37 C20 C54 Fe2 -133.8(3) . . . . ?
C37 C20 C54 C50 166.9(3) . . . . ?
C37 C20 C54 C9 -1.3(6) . . . . ?
C5 C46 C27 Fe1 -124.0(3) . . . . ?
C5 C46 C27 C17 176.8(3) . . . . ?
C5 C46 C27 C11 -0.1(5) . . . . ?
C5 C46 C2 Fe1 123.6(3) . . . . ?
C5 C46 C2 C48 -176.2(3) . . . . ?
C5 C46 C2 C41 0.7(5) . . . . ?
B1 C1 C8 F1 -6.9(3) . . . . ?
B1 C1 C8 C10 172.1(2) . . . . ?
B1 C1 C30 F8 7.1(4) . . . . ?
B1 C1 C30 C38 -172.6(2) . . . . ?
B1 C4 C28 F16 4.8(4) . . . . ?
B1 C4 C28 C33 -175.1(3) . . . . ?
B1 C4 C34 F14 -5.0(4) . . . . ?
B1 C4 C34 C29 174.0(3) . . . . ?
B1 C6 C12 F6 8.5(3) . . . . ?
B1 C6 C12 C36 -169.3(2) . . . . ?
B1 C6 C22 F10 -10.9(4) . . . . ?
B1 C6 C22 C24 167.8(3) . . . . ?
B1 C26 C40 F12 -7.8(4) . . . . ?
B1 C26 C40 C7 170.0(3) . . . . ?
C43 C48 C2 Fe1 -123.9(3) . . . . ?
C43 C48 C2 C46 175.6(3) . . . . ?
C43 C48 C2 C41 -1.3(5) . . . . ?
C43 C48 C17 Fe1 124.0(3) . . . . ?
C43 C48 C17 C27 -175.1(3) . . . . ?
C43 C48 C17 C21 2.4(5) . . . . ?
C11 C27 C17 Fe1 -123.8(3) . . . . ?
C11 C27 C17 C48 175.8(3) . . . . ?
C11 C27 C17 C21 -1.8(5) . . . . ?

loop_
_exptl_oxdiff_crystal_face_indexfrac_h
_exptl_oxdiff_crystal_face_indexfrac_k
_exptl_oxdiff_crystal_face_indexfrac_l
_exptl_oxdiff_crystal_face_x
_exptl_oxdiff_crystal_face_y
_exptl_oxdiff_crystal_face_z
-1.5208 -2.1307 11.5671 0.1748 0.7435 0.6454
9.4512 -2.3673 0.8360 0.1843 0.7634 -0.6190
7.5431 0.3689 -9.8540 -0.0368 -0.1697 -0.9848
-10.0177 1.3749 4.3982 -0.1030 -0.4180 0.9026
-9.6532 2.2553 -0.0963 -0.1750 -0.7237 0.6676
1.5325 2.1284 -11.5688 -0.1747 -0.7428 -0.6463
3.5469 12.0670 -0.6222 -0.9371 0.2245 -0.2673
1.0366 12.5490 1.9884 -0.9723 0.2317 0.0295
-6.6152 -9.4195 4.3082 0.7347 -0.1778 0.6547
7.5337 -4.7130 -8.6204 0.3587 -0.0818 -0.9299
-1.5023 -12.5451 -1.5246 0.9724 -0.2319 0.0245
-4.8683 9.3214 7.0802 -0.7176 0.1684 0.6758
1.7339 -12.3206 2.2063 0.9580 0.2855 -0.0256
-3.4868 11.9989 -0.3517 -0.9315 -0.2785 0.2339
-0.1289 12.1546 -3.7571 -0.9464 -0.2813 -0.1586
-6.3281 9.9657 0.5582 -0.7729 -0.4235 0.4725
-0.2399 10.8682 -6.0617 -0.8485 -0.4612 -0.2596
-4.4206 -3.7478 -8.4116 0.2840 -0.9547 -0.0890
1.0438 -12.6485 1.5282 0.9829 0.1838 -0.0096

loop_
_smtbx_masks_void_nr
_smtbx_masks_void_average_x
_smtbx_masks_void_average_y
_smtbx_masks_void_average_z
_smtbx_masks_void_volume
_smtbx_masks_void_count_electrons
_smtbx_masks_void_content
1 0.000 0.000 0.000 127.7 39.9 '1 CH2Cl2'
2 0.000 0.500 0.500 127.7 39.9 '1 CH2Cl2'
3 0.482 0.590 0.954 18.0 0.6 ?
4 0.482 0.910 0.454 18.0 0.6 ?
5 0.518 0.090 0.546 18.0 0.6 ?
6 0.518 0.410 0.046 18.0 0.6 ?
